data_4519178
loop_
_publ_author_name
'Zhou, Xiaoguang'
'Malakar, Santanu'
'Dugan, Thomas'
'Wang, Kun'
'Sattler, Aaron'
'Marler, David O.'
'Emge, Thomas J.'
'Krogh-Jespersen, Karsten'
'Goldman, Alan S.'

_publ_section_title
;
 Alkane Dehydrogenation Catalyzed by a Fluorinated Phebox Iridium Complex
;
_journal_issue 22
_journal_name_full 'ACS Catalysis'
_journal_page_first 14194
_journal_page_last 14209
_journal_paper_doi 10.1021/acscatal.1c03562
_journal_volume 11
_journal_year 2021
_chemical_formula_sum 'C20 H21 F6 Ir N2 O4'
_chemical_formula_weight 659.59
_space_group_crystal_system monoclinic
_space_group_IT_number 14
_space_group_name_Hall '-P 2yn'
_space_group_name_H-M_alt 'P 1 21/n 1'
_atom_sites_solution_hydrogens mixed
_audit_creation_method SHELXL-2018/3
_cell_angle_alpha 90
_cell_angle_beta 97.183(2)
_cell_angle_gamma 90
_cell_formula_units_Z 4
_cell_length_a 10.6577(10)
_cell_length_b 12.0600(11)
_cell_length_c 17.0706(15)
_cell_measurement_reflns_used 9976
_cell_measurement_temperature 120(2)
_cell_measurement_theta_max 33.11
_cell_measurement_theta_min 2.39
_cell_volume 2176.9(3)
_computing_cell_refinement 'Bruker SAINT'
_computing_data_collection 'Bruker SMART'
_computing_data_reduction 'Bruker SAINT'
_computing_molecular_graphics 'Bruker SHELXTL'
_computing_publication_material SHELXL-2014/7
_computing_structure_refinement 'SHELXL-2018/3 (Sheldrick, 2018)'
_computing_structure_solution 'SHELXT 2018/2 (Sheldrick, 2018)'
_diffrn_ambient_temperature 120(2)
_diffrn_measured_fraction_theta_full 1.000
_diffrn_measured_fraction_theta_max 0.999
_diffrn_measurement_device_type 'Bruker APEX'
_diffrn_measurement_method '\w scans'
_diffrn_radiation_type MoK\a
_diffrn_radiation_wavelength 0.71073
_diffrn_reflns_av_R_equivalents 0.0414
_diffrn_reflns_av_unetI/netI 0.0359
_diffrn_reflns_Laue_measured_fraction_full 1.000
_diffrn_reflns_Laue_measured_fraction_max 0.999
_diffrn_reflns_limit_h_max 16
_diffrn_reflns_limit_h_min -16
_diffrn_reflns_limit_k_max 18
_diffrn_reflns_limit_k_min -18
_diffrn_reflns_limit_l_max 25
_diffrn_reflns_limit_l_min -25
_diffrn_reflns_number 31099
_diffrn_reflns_point_group_measured_fraction_full 1.000
_diffrn_reflns_point_group_measured_fraction_max 0.999
_diffrn_reflns_theta_full 25.242
_diffrn_reflns_theta_max 32.573
_diffrn_reflns_theta_min 2.073
_diffrn_source 'sealed tube'
_exptl_absorpt_coefficient_mu 6.215
_exptl_absorpt_correction_T_max 0.4954
_exptl_absorpt_correction_T_min 0.2703
_exptl_absorpt_correction_type multi-scan
_exptl_absorpt_process_details 'Bruker SAINT (SADABS)'
_exptl_crystal_colour red
_exptl_crystal_density_diffrn 2.013
_exptl_crystal_description lathe
_exptl_crystal_F_000 1272
_exptl_crystal_size_max .4
_exptl_crystal_size_mid .1
_exptl_crystal_size_min .08
_refine_diff_density_max 3.017
_refine_diff_density_min -1.864
_refine_diff_density_rms 0.177
_refine_ls_extinction_method none
_refine_ls_goodness_of_fit_ref 1.004
_refine_ls_hydrogen_treatment mixed
_refine_ls_matrix_type full
_refine_ls_number_parameters 307
_refine_ls_number_reflns 7922
_refine_ls_number_restraints 1
_refine_ls_restrained_S_all 1.004
_refine_ls_R_factor_all 0.0368
_refine_ls_R_factor_gt 0.0305
_refine_ls_shift/su_max 0.003
_refine_ls_shift/su_mean 0.000
_refine_ls_structure_factor_coef Fsqd
_refine_ls_weighting_details 'w=1/[\s^2^(Fo^2^)+(0.0300P)^2^+5.5000P] where P=(Fo^2^+2Fc^2^)/3'
_refine_ls_weighting_scheme calc
_refine_ls_wR_factor_gt 0.0679
_refine_ls_wR_factor_ref 0.0707
_reflns_Friedel_coverage 0.000
_reflns_number_gt 6924
_reflns_number_total 7922
_reflns_threshold_expression 'I > 2\s(I)'
_cod_data_source_file cs1c03562_si_002.cif
_cod_data_source_block ircf3pcpHoac_P21n_a
_cod_original_sg_symbol_H-M 'P 21/n'
_cod_database_code 4519178
_shelx_shelxl_version_number 2018/3
_shelx_space_group_comment
; 
The symmetry employed for this shelxl refinement is uniquely defined 
by the following loop, which should always be used as a source of 
symmetry information in preference to the above space-group names. 
They are only intended as comments. 
;

loop_
_space_group_symop_operation_xyz
'x, y, z'
'-x+1/2, y+1/2, -z+1/2'
'-x, -y, -z'
'x-1/2, -y-1/2, z-1/2'

loop_
_atom_site_label
_atom_site_type_symbol
_atom_site_fract_x
_atom_site_fract_y
_atom_site_fract_z
_atom_site_U_iso_or_equiv
_atom_site_adp_type
_atom_site_occupancy
_atom_site_site_symmetry_order
_atom_site_calc_flag
_atom_site_refinement_flags_posn
_atom_site_refinement_flags_adp
_atom_site_refinement_flags_occupancy
_atom_site_disorder_assembly
_atom_site_disorder_group
Ir1 Ir 0.49288(2) 0.45889(2) 0.72742(2) 0.01299(4) Uani 1 1 d D . . . .
H1 H 0.432(5) 0.551(3) 0.670(3) 0.044(15) Uiso 1 1 d D . . . .
F1 F 0.92227(19) 0.4218(2) 0.55998(14) 0.0297(5) Uani 1 1 d . . . . .
F2 F 0.8273(2) 0.56477(18) 0.50471(14) 0.0294(5) Uani 1 1 d . . . . .
F3 F 0.8387(2) 0.4139(2) 0.43901(13) 0.0334(5) Uani 1 1 d . . . . .
F4 F 0.5021(2) 0.1818(2) 0.39981(14) 0.0385(6) Uani 1 1 d . . . . .
F5 F 0.3268(2) 0.2459(2) 0.43102(13) 0.0328(5) Uani 1 1 d . . . . .
F6 F 0.4270(2) 0.11794(19) 0.50137(14) 0.0331(5) Uani 1 1 d . . . . .
O1 O 0.8358(2) 0.5681(2) 0.67208(15) 0.0217(5) Uani 1 1 d . . . . .
O2 O 0.2694(2) 0.2374(2) 0.59127(14) 0.0205(4) Uani 1 1 d . . . . .
O3 O 0.4485(2) 0.4814(2) 0.85132(14) 0.0215(5) Uani 1 1 d . . . . .
O4 O 0.5672(2) 0.34323(19) 0.82367(14) 0.0207(4) Uani 1 1 d . . . . .
N1 N 0.6622(2) 0.5382(2) 0.73207(16) 0.0156(4) Uani 1 1 d . . . . .
N2 N 0.3474(2) 0.3562(2) 0.68668(15) 0.0151(4) Uani 1 1 d . . . . .
C1 C 0.5451(3) 0.4137(2) 0.62888(17) 0.0142(5) Uani 1 1 d . . . . .
C2 C 0.6609(3) 0.4523(2) 0.60718(18) 0.0158(5) Uani 1 1 d . . . . .
C3 C 0.6999(3) 0.4160(3) 0.53668(18) 0.0172(5) Uani 1 1 d . . . . .
C4 C 0.6259(3) 0.3396(3) 0.48983(18) 0.0186(6) Uani 1 1 d . . . . .
H4 H 0.652865 0.315744 0.441584 0.022 Uiso 1 1 calc R U . . .
C5 C 0.5137(3) 0.2974(3) 0.51187(18) 0.0179(5) Uani 1 1 d . . . . .
C6 C 0.4713(3) 0.3355(3) 0.58179(17) 0.0156(5) Uani 1 1 d . . . . .
C7 C 0.8220(3) 0.4537(3) 0.5101(2) 0.0214(6) Uani 1 1 d . . . . .
C8 C 0.4417(3) 0.2114(3) 0.4613(2) 0.0247(7) Uani 1 1 d . . . . .
C9 C 0.7215(3) 0.5219(2) 0.67082(18) 0.0155(5) Uani 1 1 d . . . . .
C10 C 0.8656(3) 0.6142(3) 0.7518(2) 0.0276(7) Uani 1 1 d . . . . .
H10A H 0.899258 0.690497 0.749544 0.033 Uiso 1 1 calc R U . . .
H10B H 0.929060 0.567737 0.783980 0.033 Uiso 1 1 calc R U . . .
C11 C 0.7395(3) 0.6143(3) 0.78702(19) 0.0196(6) Uani 1 1 d . . . . .
C12 C 0.7543(5) 0.5717(4) 0.8710(2) 0.0392(10) Uani 1 1 d . . . . .
H12A H 0.815649 0.617806 0.903919 0.059 Uiso 1 1 calc R U . . .
H12B H 0.784322 0.494838 0.872064 0.059 Uiso 1 1 calc R U . . .
H12C H 0.672472 0.574839 0.891512 0.059 Uiso 1 1 calc R U . . .
C13 C 0.6764(4) 0.7275(3) 0.7805(3) 0.0342(9) Uani 1 1 d . . . . .
H13A H 0.725641 0.779678 0.816073 0.051 Uiso 1 1 calc R U . . .
H13B H 0.590638 0.721524 0.795161 0.051 Uiso 1 1 calc R U . . .
H13C H 0.672198 0.754344 0.726038 0.051 Uiso 1 1 calc R U . . .
C14 C 0.3603(3) 0.3083(3) 0.61970(18) 0.0163(5) Uani 1 1 d . . . . .
C15 C 0.1700(3) 0.2483(3) 0.6423(2) 0.0214(6) Uani 1 1 d . . . . .
H15A H 0.141617 0.174342 0.658218 0.026 Uiso 1 1 calc R U . . .
H15B H 0.096440 0.288706 0.614934 0.026 Uiso 1 1 calc R U . . .
C16 C 0.2303(3) 0.3139(3) 0.71507(19) 0.0178(5) Uani 1 1 d . . . . .
C17 C 0.2651(4) 0.2392(3) 0.7865(2) 0.0305(8) Uani 1 1 d . . . . .
H17A H 0.189328 0.200353 0.799066 0.046 Uiso 1 1 calc R U . . .
H17B H 0.299926 0.284258 0.831816 0.046 Uiso 1 1 calc R U . . .
H17C H 0.328336 0.184818 0.774506 0.046 Uiso 1 1 calc R U . . .
C18 C 0.1485(3) 0.4111(3) 0.7354(2) 0.0278(7) Uani 1 1 d . . . . .
H18A H 0.070125 0.382866 0.752529 0.042 Uiso 1 1 calc R U . . .
H18B H 0.128041 0.458018 0.688619 0.042 Uiso 1 1 calc R U . . .
H18C H 0.194683 0.454888 0.777962 0.042 Uiso 1 1 calc R U . . .
C19 C 0.5112(3) 0.3955(3) 0.87412(19) 0.0218(6) Uani 1 1 d . . . . .
C20 C 0.5221(4) 0.3555(4) 0.9571(2) 0.0338(9) Uani 1 1 d . . . . .
H20A H 0.537956 0.275412 0.958383 0.051 Uiso 1 1 calc R U . . .
H20B H 0.443256 0.371006 0.979037 0.051 Uiso 1 1 calc R U . . .
H20C H 0.592341 0.393663 0.988601 0.051 Uiso 1 1 calc R U . . .

loop_
_atom_site_aniso_label
_atom_site_aniso_U_11
_atom_site_aniso_U_22
_atom_site_aniso_U_33
_atom_site_aniso_U_23
_atom_site_aniso_U_13
_atom_site_aniso_U_12
Ir1 0.01384(5) 0.01339(5) 0.01229(5) 0.00017(4) 0.00374(3) -0.00050(4)
F1 0.0173(9) 0.0387(12) 0.0343(12) 0.0054(10) 0.0073(8) 0.0051(9)
F2 0.0301(11) 0.0246(10) 0.0364(12) 0.0082(9) 0.0156(9) -0.0021(8)
F3 0.0315(12) 0.0480(14) 0.0245(11) -0.0073(10) 0.0182(9) -0.0071(10)
F4 0.0345(12) 0.0549(16) 0.0284(12) -0.0247(11) 0.0125(10) -0.0066(11)
F5 0.0240(10) 0.0482(14) 0.0247(11) -0.0094(10) -0.0028(8) -0.0010(10)
F6 0.0392(12) 0.0243(10) 0.0362(12) -0.0084(9) 0.0055(10) -0.0069(9)
O1 0.0167(10) 0.0245(11) 0.0250(12) -0.0018(9) 0.0063(9) -0.0064(9)
O2 0.0192(10) 0.0230(11) 0.0199(11) -0.0057(9) 0.0051(8) -0.0066(9)
O3 0.0260(12) 0.0209(11) 0.0182(11) -0.0015(9) 0.0045(9) 0.0004(9)
O4 0.0241(11) 0.0189(10) 0.0190(11) 0.0024(8) 0.0022(9) 0.0016(9)
N1 0.0164(11) 0.0137(10) 0.0166(11) -0.0005(9) 0.0017(9) -0.0013(9)
N2 0.0151(11) 0.0151(11) 0.0157(11) 0.0007(9) 0.0041(9) -0.0012(9)
C1 0.0147(12) 0.0142(12) 0.0138(12) 0.0008(10) 0.0025(10) 0.0001(10)
C2 0.0159(12) 0.0144(12) 0.0176(13) 0.0025(10) 0.0036(10) 0.0004(10)
C3 0.0178(13) 0.0184(13) 0.0164(13) 0.0034(11) 0.0070(10) 0.0027(11)
C4 0.0204(14) 0.0212(14) 0.0151(13) 0.0002(11) 0.0059(11) 0.0050(11)
C5 0.0175(13) 0.0201(13) 0.0160(13) -0.0005(11) 0.0022(10) 0.0016(11)
C6 0.0158(12) 0.0170(12) 0.0144(12) 0.0012(10) 0.0037(10) 0.0002(10)
C7 0.0199(14) 0.0245(15) 0.0211(15) 0.0005(12) 0.0084(11) 0.0006(12)
C8 0.0218(15) 0.0331(18) 0.0197(15) -0.0085(13) 0.0049(12) -0.0002(13)
C9 0.0148(12) 0.0146(12) 0.0173(13) 0.0017(10) 0.0024(10) -0.0010(10)
C10 0.0234(16) 0.0296(17) 0.0299(18) -0.0071(14) 0.0042(13) -0.0093(14)
C11 0.0182(13) 0.0182(13) 0.0221(14) -0.0019(11) 0.0018(11) -0.0033(11)
C12 0.042(2) 0.051(3) 0.0223(18) 0.0066(17) -0.0053(16) -0.020(2)
C13 0.035(2) 0.0240(17) 0.043(2) -0.0131(16) 0.0029(17) -0.0028(15)
C14 0.0154(12) 0.0172(13) 0.0163(13) 0.0007(10) 0.0016(10) -0.0012(10)
C15 0.0188(14) 0.0236(15) 0.0228(15) -0.0032(12) 0.0067(11) -0.0074(12)
C16 0.0161(13) 0.0193(13) 0.0187(13) 0.0008(11) 0.0044(10) -0.0043(11)
C17 0.0325(19) 0.0332(19) 0.0253(17) 0.0122(15) 0.0018(14) -0.0099(15)
C18 0.0237(16) 0.0308(18) 0.0310(18) -0.0044(15) 0.0116(14) -0.0034(14)
C19 0.0256(15) 0.0228(15) 0.0169(14) 0.0024(11) 0.0021(11) -0.0046(12)
C20 0.047(2) 0.037(2) 0.0171(15) 0.0074(14) 0.0035(15) -0.0001(18)

loop_
_atom_type_symbol
_atom_type_description
_atom_type_scat_dispersion_real
_atom_type_scat_dispersion_imag
_atom_type_scat_source
C C 0.0033 0.0016 'International Tables Vol C Tables 4.2.6.8 and 6.1.1.4'
H H 0.0000 0.0000 'International Tables Vol C Tables 4.2.6.8 and 6.1.1.4'
N N 0.0061 0.0033 'International Tables Vol C Tables 4.2.6.8 and 6.1.1.4'
O O 0.0106 0.0060 'International Tables Vol C Tables 4.2.6.8 and 6.1.1.4'
F F 0.0171 0.0103 'International Tables Vol C Tables 4.2.6.8 and 6.1.1.4'
Ir Ir -1.4442 7.9887 'International Tables Vol C Tables 4.2.6.8 and 6.1.1.4'

loop_
_geom_angle_atom_site_label_1
_geom_angle_atom_site_label_2
_geom_angle_atom_site_label_3
_geom_angle
_geom_angle_site_symmetry_1
_geom_angle_site_symmetry_3
_geom_angle_publ_flag
C1 Ir1 N1 79.31(11) . . ?
C1 Ir1 N2 79.61(11) . . ?
N1 Ir1 N2 158.78(10) . . ?
C1 Ir1 O4 110.78(11) . . ?
N1 Ir1 O4 91.93(10) . . ?
N2 Ir1 O4 93.24(9) . . ?
C1 Ir1 O3 169.13(11) . . ?
N1 Ir1 O3 101.36(10) . . ?
N2 Ir1 O3 98.88(10) . . ?
O4 Ir1 O3 58.43(9) . . ?
C1 Ir1 C19 140.03(12) . . ?
N1 Ir1 C19 98.10(11) . . ?
N2 Ir1 C19 96.44(10) . . ?
O4 Ir1 C19 29.29(10) . . ?
O3 Ir1 C19 29.14(10) . . ?
C1 Ir1 H1 78(2) . . ?
N1 Ir1 H1 89.0(19) . . ?
N2 Ir1 H1 88.9(19) . . ?
O4 Ir1 H1 171(2) . . ?
O3 Ir1 H1 113(2) . . ?
C19 Ir1 H1 142(2) . . ?
C9 O1 C10 105.3(2) . . ?
C14 O2 C15 105.9(2) . . ?
C19 O3 Ir1 91.5(2) . . ?
C19 O4 Ir1 92.04(19) . . ?
C9 N1 C11 108.3(3) . . ?
C9 N1 Ir1 114.5(2) . . ?
C11 N1 Ir1 137.2(2) . . ?
C14 N2 C16 108.6(2) . . ?
C14 N2 Ir1 114.2(2) . . ?
C16 N2 Ir1 137.1(2) . . ?
C2 C1 C6 120.9(3) . . ?
C2 C1 Ir1 119.7(2) . . ?
C6 C1 Ir1 119.2(2) . . ?
C3 C2 C1 119.2(3) . . ?
C3 C2 C9 132.3(3) . . ?
C1 C2 C9 108.3(3) . . ?
C2 C3 C4 119.6(3) . . ?
C2 C3 C7 122.0(3) . . ?
C4 C3 C7 118.4(3) . . ?
C5 C4 C3 121.9(3) . . ?
C5 C4 H4 119.1 . . ?
C3 C4 H4 119.1 . . ?
C4 C5 C6 119.2(3) . . ?
C4 C5 C8 119.4(3) . . ?
C6 C5 C8 121.3(3) . . ?
C5 C6 C1 119.1(3) . . ?
C5 C6 C14 132.0(3) . . ?
C1 C6 C14 108.9(3) . . ?
F1 C7 F3 106.7(3) . . ?
F1 C7 F2 107.1(3) . . ?
F3 C7 F2 106.5(3) . . ?
F1 C7 C3 112.0(3) . . ?
F3 C7 C3 112.6(3) . . ?
F2 C7 C3 111.6(3) . . ?
F5 C8 F6 107.4(3) . . ?
F5 C8 F4 106.6(3) . . ?
F6 C8 F4 105.9(3) . . ?
F5 C8 C5 112.7(3) . . ?
F6 C8 C5 111.9(3) . . ?
F4 C8 C5 111.9(3) . . ?
N1 C9 O1 117.2(3) . . ?
N1 C9 C2 118.1(3) . . ?
O1 C9 C2 124.7(3) . . ?
O1 C10 C11 105.3(3) . . ?
O1 C10 H10A 110.7 . . ?
C11 C10 H10A 110.7 . . ?
O1 C10 H10B 110.7 . . ?
C11 C10 H10B 110.7 . . ?
H10A C10 H10B 108.8 . . ?
N1 C11 C12 111.9(3) . . ?
N1 C11 C13 107.6(3) . . ?
C12 C11 C13 111.5(3) . . ?
N1 C11 C10 101.3(3) . . ?
C12 C11 C10 112.2(3) . . ?
C13 C11 C10 111.8(3) . . ?
C11 C12 H12A 109.5 . . ?
C11 C12 H12B 109.5 . . ?
H12A C12 H12B 109.5 . . ?
C11 C12 H12C 109.5 . . ?
H12A C12 H12C 109.5 . . ?
H12B C12 H12C 109.5 . . ?
C11 C13 H13A 109.5 . . ?
C11 C13 H13B 109.5 . . ?
H13A C13 H13B 109.5 . . ?
C11 C13 H13C 109.5 . . ?
H13A C13 H13C 109.5 . . ?
H13B C13 H13C 109.5 . . ?
N2 C14 O2 116.8(3) . . ?
N2 C14 C6 118.1(3) . . ?
O2 C14 C6 125.1(3) . . ?
O2 C15 C16 105.4(2) . . ?
O2 C15 H15A 110.7 . . ?
C16 C15 H15A 110.7 . . ?
O2 C15 H15B 110.7 . . ?
C16 C15 H15B 110.7 . . ?
H15A C15 H15B 108.8 . . ?
N2 C16 C17 109.5(3) . . ?
N2 C16 C18 109.8(3) . . ?
C17 C16 C18 111.2(3) . . ?
N2 C16 C15 101.3(2) . . ?
C17 C16 C15 112.0(3) . . ?
C18 C16 C15 112.6(3) . . ?
C16 C17 H17A 109.5 . . ?
C16 C17 H17B 109.5 . . ?
H17A C17 H17B 109.5 . . ?
C16 C17 H17C 109.5 . . ?
H17A C17 H17C 109.5 . . ?
H17B C17 H17C 109.5 . . ?
C16 C18 H18A 109.5 . . ?
C16 C18 H18B 109.5 . . ?
H18A C18 H18B 109.5 . . ?
C16 C18 H18C 109.5 . . ?
H18A C18 H18C 109.5 . . ?
H18B C18 H18C 109.5 . . ?
O3 C19 O4 118.0(3) . . ?
O3 C19 C20 122.2(3) . . ?
O4 C19 C20 119.7(3) . . ?
O3 C19 Ir1 59.40(17) . . ?
O4 C19 Ir1 58.67(16) . . ?
C20 C19 Ir1 178.2(3) . . ?
C19 C20 H20A 109.5 . . ?
C19 C20 H20B 109.5 . . ?
H20A C20 H20B 109.5 . . ?
C19 C20 H20C 109.5 . . ?
H20A C20 H20C 109.5 . . ?
H20B C20 H20C 109.5 . . ?

loop_
_geom_bond_atom_site_label_1
_geom_bond_atom_site_label_2
_geom_bond_distance
_geom_bond_site_symmetry_2
_geom_bond_publ_flag
Ir1 C1 1.916(3) . ?
Ir1 N1 2.035(3) . ?
Ir1 N2 2.038(3) . ?
Ir1 O4 2.224(2) . ?
Ir1 O3 2.241(2) . ?
Ir1 C19 2.602(3) . ?
Ir1 H1 1.572(19) . ?
F1 C7 1.337(4) . ?
F2 C7 1.344(4) . ?
F3 C7 1.338(4) . ?
F4 C8 1.345(4) . ?
F5 C8 1.335(4) . ?
F6 C8 1.338(4) . ?
O1 C9 1.337(4) . ?
O1 C10 1.468(4) . ?
O2 C14 1.336(4) . ?
O2 C15 1.459(4) . ?
O3 C19 1.268(4) . ?
O4 C19 1.274(4) . ?
N1 C9 1.303(4) . ?
N1 C11 1.486(4) . ?
N2 C14 1.304(4) . ?
N2 C16 1.484(4) . ?
C1 C2 1.412(4) . ?
C1 C6 1.413(4) . ?
C2 C3 1.392(4) . ?
C2 C9 1.458(4) . ?
C3 C4 1.397(5) . ?
C3 C7 1.501(4) . ?
C4 C5 1.394(4) . ?
C4 H4 0.9500 . ?
C5 C6 1.406(4) . ?
C5 C8 1.498(5) . ?
C6 C14 1.455(4) . ?
C10 C11 1.539(5) . ?
C10 H10A 0.9900 . ?
C10 H10B 0.9900 . ?
C11 C12 1.513(5) . ?
C11 C13 1.520(5) . ?
C12 H12A 0.9800 . ?
C12 H12B 0.9800 . ?
C12 H12C 0.9800 . ?
C13 H13A 0.9800 . ?
C13 H13B 0.9800 . ?
C13 H13C 0.9800 . ?
C15 C16 1.544(5) . ?
C15 H15A 0.9900 . ?
C15 H15B 0.9900 . ?
C16 C17 1.524(5) . ?
C16 C18 1.527(5) . ?
C17 H17A 0.9800 . ?
C17 H17B 0.9800 . ?
C17 H17C 0.9800 . ?
C18 H18A 0.9800 . ?
C18 H18B 0.9800 . ?
C18 H18C 0.9800 . ?
C19 C20 1.487(5) . ?
C20 H20A 0.9800 . ?
C20 H20B 0.9800 . ?
C20 H20C 0.9800 . ?

loop_
_geom_hbond_atom_site_label_D
_geom_hbond_atom_site_label_H
_geom_hbond_atom_site_label_A
_geom_hbond_distance_DH
_geom_hbond_distance_HA
_geom_hbond_distance_DA
_geom_hbond_angle_DHA
_geom_hbond_site_symmetry_A
_geom_hbond_publ_flag
C10 H10A O4 0.99 2.28 3.167(5) 148.8 2_656 yes
C15 H15A O3 0.99 2.51 3.464(4) 160.5 2_546 yes
C15 H15B F1 0.99 2.54 3.521(4) 169.7 1_455 yes

loop_
_geom_torsion_atom_site_label_1
_geom_torsion_atom_site_label_2
_geom_torsion_atom_site_label_3
_geom_torsion_atom_site_label_4
_geom_torsion
_geom_torsion_site_symmetry_1
_geom_torsion_site_symmetry_2
_geom_torsion_site_symmetry_3
_geom_torsion_site_symmetry_4
_geom_torsion_publ_flag
C6 C1 C2 C3 2.7(4) . . . . ?
Ir1 C1 C2 C3 177.8(2) . . . . ?
C6 C1 C2 C9 -173.8(3) . . . . ?
Ir1 C1 C2 C9 1.4(3) . . . . ?
C1 C2 C3 C4 -1.9(4) . . . . ?
C9 C2 C3 C4 173.5(3) . . . . ?
C1 C2 C3 C7 -180.0(3) . . . . ?
C9 C2 C3 C7 -4.5(5) . . . . ?
C2 C3 C4 C5 -0.6(5) . . . . ?
C7 C3 C4 C5 177.6(3) . . . . ?
C3 C4 C5 C6 2.3(5) . . . . ?
C3 C4 C5 C8 -176.9(3) . . . . ?
C4 C5 C6 C1 -1.5(4) . . . . ?
C8 C5 C6 C1 177.7(3) . . . . ?
C4 C5 C6 C14 179.8(3) . . . . ?
C8 C5 C6 C14 -1.0(5) . . . . ?
C2 C1 C6 C5 -1.0(4) . . . . ?
Ir1 C1 C6 C5 -176.2(2) . . . . ?
C2 C1 C6 C14 178.0(3) . . . . ?
Ir1 C1 C6 C14 2.8(3) . . . . ?
C2 C3 C7 F1 63.1(4) . . . . ?
C4 C3 C7 F1 -115.0(3) . . . . ?
C2 C3 C7 F3 -176.7(3) . . . . ?
C4 C3 C7 F3 5.2(4) . . . . ?
C2 C3 C7 F2 -57.0(4) . . . . ?
C4 C3 C7 F2 124.9(3) . . . . ?
C4 C5 C8 F5 -117.3(3) . . . . ?
C6 C5 C8 F5 63.5(4) . . . . ?
C4 C5 C8 F6 121.5(3) . . . . ?
C6 C5 C8 F6 -57.7(4) . . . . ?
C4 C5 C8 F4 2.8(5) . . . . ?
C6 C5 C8 F4 -176.3(3) . . . . ?
C11 N1 C9 O1 3.9(4) . . . . ?
Ir1 N1 C9 O1 -177.2(2) . . . . ?
C11 N1 C9 C2 -177.9(3) . . . . ?
Ir1 N1 C9 C2 1.0(3) . . . . ?
C10 O1 C9 N1 7.1(4) . . . . ?
C10 O1 C9 C2 -171.0(3) . . . . ?
C3 C2 C9 N1 -177.3(3) . . . . ?
C1 C2 C9 N1 -1.5(4) . . . . ?
C3 C2 C9 O1 0.8(5) . . . . ?
C1 C2 C9 O1 176.6(3) . . . . ?
C9 O1 C10 C11 -14.4(4) . . . . ?
C9 N1 C11 C12 -132.0(3) . . . . ?
Ir1 N1 C11 C12 49.5(4) . . . . ?
C9 N1 C11 C13 105.2(3) . . . . ?
Ir1 N1 C11 C13 -73.4(4) . . . . ?
C9 N1 C11 C10 -12.3(3) . . . . ?
Ir1 N1 C11 C10 169.2(2) . . . . ?
O1 C10 C11 N1 15.9(3) . . . . ?
O1 C10 C11 C12 135.3(3) . . . . ?
O1 C10 C11 C13 -98.5(3) . . . . ?
C16 N2 C14 O2 1.5(4) . . . . ?
Ir1 N2 C14 O2 178.1(2) . . . . ?
C16 N2 C14 C6 -178.5(3) . . . . ?
Ir1 N2 C14 C6 -1.9(4) . . . . ?
C15 O2 C14 N2 7.8(4) . . . . ?
C15 O2 C14 C6 -172.2(3) . . . . ?
C5 C6 C14 N2 178.4(3) . . . . ?
C1 C6 C14 N2 -0.4(4) . . . . ?
C5 C6 C14 O2 -1.6(5) . . . . ?
C1 C6 C14 O2 179.6(3) . . . . ?
C14 O2 C15 C16 -13.2(3) . . . . ?
C14 N2 C16 C17 109.0(3) . . . . ?
Ir1 N2 C16 C17 -66.4(4) . . . . ?
C14 N2 C16 C18 -128.7(3) . . . . ?
Ir1 N2 C16 C18 55.9(4) . . . . ?
C14 N2 C16 C15 -9.5(3) . . . . ?
Ir1 N2 C16 C15 175.1(2) . . . . ?
O2 C15 C16 N2 13.5(3) . . . . ?
O2 C15 C16 C17 -103.2(3) . . . . ?
O2 C15 C16 C18 130.7(3) . . . . ?
Ir1 O3 C19 O4 1.8(3) . . . . ?
Ir1 O3 C19 C20 -178.9(3) . . . . ?
Ir1 O4 C19 O3 -1.8(3) . . . . ?
Ir1 O4 C19 C20 178.9(3) . . . . ?
